data_4069773
loop_
_publ_author_name
'Salem, Hiyam'
'Shimon, Linda J. W.'
'Diskin-Posner, Yael'
'Leitus, Gregory'
'Ben-David, Yehoshoa'
'Milstein, David'

_publ_section_title
;
 Formation of Stabletrans-Dihydride Ruthenium(II) and 16-Electron
 Ruthenium(0) Complexes Based on Phosphinite PONOP Pincer Ligands.
 Reactivity toward Water and Electrophiles
;
_journal_issue 16
_journal_name_full Organometallics
_journal_page_first 4791
_journal_paper_doi 10.1021/om9004077
_journal_volume 28
_journal_year 2009
_chemical_formula_moiety '2(C28 H46 N2 O7 P2 Ru2), C5 H12'
_chemical_formula_sum 'C61 H104 N4 O14 P4 Ru4'
_chemical_formula_weight 1645.64
_chemical_name_systematic
; 
 ? 
;
_space_group_IT_number 2
_symmetry_cell_setting triclinic
_symmetry_space_group_name_Hall '-P 1'
_symmetry_space_group_name_H-M 'P -1'
_atom_sites_solution_hydrogens geom
_atom_sites_solution_primary direct
_atom_sites_solution_secondary difmap
_audit_creation_method SHELXL-97
_cell_angle_alpha 103.079(2)
_cell_angle_beta 99.442(2)
_cell_angle_gamma 107.519(2)
_cell_formula_units_Z 1
_cell_length_a 9.4286(4)
_cell_length_b 14.0069(5)
_cell_length_c 14.7373(5)
_cell_measurement_reflns_used 48616
_cell_measurement_temperature 100(2)
_cell_measurement_theta_max 33.39
_cell_measurement_theta_min 1.59
_cell_volume 1750.49(12)
_computing_cell_refinement 'Bruker Apex2'
_computing_data_collection 'Bruker Apex2'
_computing_data_reduction 'Bruker Apex2'
_computing_structure_refinement 'SHELXL-97 (Sheldrick, 1997)'
_computing_structure_solution 'SHELXS-97 (Sheldrick, 1990)'
_diffrn_ambient_temperature 100(2)
_diffrn_measured_fraction_theta_full 0.980
_diffrn_measured_fraction_theta_max 0.980
_diffrn_measurement_device_type 'Bruker KappaApexII CCD'
_diffrn_measurement_method 'phi and omega scans'
_diffrn_radiation_monochromator graphite
_diffrn_radiation_source 'fine-focus sealed tube'
_diffrn_radiation_type MoK\a
_diffrn_radiation_wavelength 0.71073
_diffrn_reflns_av_R_equivalents 0.0311
_diffrn_reflns_av_sigmaI/netI 0.0267
_diffrn_reflns_limit_h_max 14
_diffrn_reflns_limit_h_min -14
_diffrn_reflns_limit_k_max 21
_diffrn_reflns_limit_k_min -21
_diffrn_reflns_limit_l_max 22
_diffrn_reflns_limit_l_min -22
_diffrn_reflns_number 48618
_diffrn_reflns_theta_full 33.39
_diffrn_reflns_theta_max 33.39
_diffrn_reflns_theta_min 1.59
_exptl_absorpt_coefficient_mu 1.000
_exptl_absorpt_correction_T_max 0.8894
_exptl_absorpt_correction_T_min 0.8251
_exptl_absorpt_correction_type multi-scan
_exptl_absorpt_process_details 'Bruker Apex2'
_exptl_crystal_colour colourless
_exptl_crystal_density_diffrn 1.561
_exptl_crystal_density_method 'not measured'
_exptl_crystal_description prism
_exptl_crystal_F_000 846
_exptl_crystal_size_max 0.20
_exptl_crystal_size_mid 0.16
_exptl_crystal_size_min 0.12
_refine_diff_density_max 2.768
_refine_diff_density_min -0.987
_refine_diff_density_rms 0.105
_refine_ls_extinction_method none
_refine_ls_goodness_of_fit_ref 1.051
_refine_ls_hydrogen_treatment mixed
_refine_ls_matrix_type full
_refine_ls_number_parameters 453
_refine_ls_number_reflns 13348
_refine_ls_number_restraints 1
_refine_ls_restrained_S_all 2.983
_refine_ls_R_factor_all 0.0356
_refine_ls_R_factor_gt 0.0290
_refine_ls_shift/su_max 0.001
_refine_ls_shift/su_mean 0.000
_refine_ls_structure_factor_coef Fsqd
_refine_ls_weighting_details 'calc w=1/[\s^2^(Fo^2^)+(0.0322P)^2^+1.9919P] where P=(Fo^2^+2Fc^2^)/3'
_refine_ls_weighting_scheme calc
_refine_ls_wR_factor_gt 0.0718
_refine_ls_wR_factor_ref 0.0774
_reflns_number_gt 11731
_reflns_number_total 13348
_reflns_threshold_expression >2sigma(I)
_cod_data_source_file om9004077_si_001.cif
_cod_data_source_block complex14
_cod_depositor_comments
;
The following automatic conversions were performed:

'_symmetry_cell_setting' value 'Triclinic' changed to 'triclinic'
according to /home/saulius/struct/CIF-dictionaries/cif_core.dic
dictionary named 'cif_core.dic' version 2.4.2 from
2011-04-26.

'_exptl_absorpt_correction_type' value 'Multi-scan'
changed to 'multi-scan' according to
/home/saulius/struct/CIF-dictionaries/cif_core.dic dictionary named
'cif_core.dic' version 2.4.2 from 2011-04-26.

Automatic conversion script
Id: cif_fix_values 1715 2011-07-08 13:25:40Z adriana 
;
_cod_original_cell_volume 1750.48(11)
_cod_original_sg_symbol_H-M P-1
_cod_database_code 4069773

loop_
_symmetry_equiv_pos_as_xyz
'x, y, z'
'-x, -y, -z'

loop_
_atom_site_label
_atom_site_type_symbol
_atom_site_fract_x
_atom_site_fract_y
_atom_site_fract_z
_atom_site_U_iso_or_equiv
_atom_site_adp_type
_atom_site_occupancy
_atom_site_symmetry_multiplicity
_atom_site_calc_flag
_atom_site_refinement_flags
_atom_site_disorder_assembly
_atom_site_disorder_group
Ru1 Ru 0.08694(4) 0.27502(3) 0.69563(3) 0.01503(9) Uani 1 1 d . . .
Ru2 Ru -0.08496(4) 0.07610(3) 0.70339(2) 0.01383(9) Uani 1 1 d . . .
P4 P -0.24849(15) 0.02891(10) 0.79459(9) 0.0168(2) Uani 1 1 d . A .
P5 P 0.29849(14) 0.40133(9) 0.69590(9) 0.0168(2) Uani 1 1 d . . .
O1 O -0.2214(5) -0.0791(3) 0.8121(3) 0.0268(8) Uani 1 1 d . . .
O2 O 0.0713(4) -0.0722(3) 0.5887(3) 0.0212(7) Uani 1 1 d . . .
H2A H 0.0739 -0.0101 0.6031 0.032 Uiso 1 1 calc R . .
O3 O 0.1085(4) 0.1064(3) 0.8145(2) 0.0187(6) Uani 1 1 d . . .
O4 O 0.4074(4) 0.4317(3) 0.8069(3) 0.0207(7) Uani 1 1 d . . .
O5 O -0.1300(5) 0.3176(4) 0.5509(3) 0.0333(9) Uani 1 1 d . . .
O6 O -0.3229(5) 0.0507(4) 0.5307(3) 0.0323(9) Uani 1 1 d . . .
O7 O 0.0837(4) 0.1129(3) 0.6194(3) 0.0174(6) Uani 1 1 d D . .
N1 N -0.0816(4) -0.0779(3) 0.6960(3) 0.0149(6) Uani 1 1 d . . .
C1 C -0.1453(5) -0.1259(4) 0.7568(3) 0.0170(8) Uani 1 1 d . . .
C2 C -0.1371(6) -0.2201(4) 0.7664(4) 0.0198(8) Uani 1 1 d . . .
H2B H -0.1861 -0.2527 0.8085 0.024 Uiso 1 1 calc R . .
C3 C -0.0538(6) -0.2652(4) 0.7117(4) 0.0231(9) Uani 1 1 d . . .
H3 H -0.0466 -0.3304 0.7154 0.028 Uiso 1 1 calc R . .
C4 C 0.0184(6) -0.2156(4) 0.6520(4) 0.0234(9) Uani 1 1 d . . .
H4 H 0.0774 -0.2454 0.6158 0.028 Uiso 1 1 calc R . .
C5 C 0.0033(5) -0.1209(4) 0.6457(3) 0.0176(8) Uani 1 1 d . . .
C6 C -0.4613(6) -0.0288(4) 0.7393(4) 0.0204(9) Uani 1 1 d . . .
C7 C -0.5548(7) -0.0757(5) 0.8047(5) 0.0324(12) Uani 1 1 d . . .
H7A H -0.5659 -0.0193 0.8530 0.049 Uiso 1 1 calc R . .
H7B H -0.5015 -0.1137 0.8371 0.049 Uiso 1 1 calc RD . .
H7C H -0.6566 -0.1239 0.7659 0.049 Uiso 1 1 calc R . .
C8 C -0.5183(6) 0.0546(5) 0.7112(4) 0.0244(10) Uani 1 1 d . . .
H8A H -0.6260 0.0220 0.6746 0.037 Uiso 1 1 calc R . .
H8B H -0.4560 0.0867 0.6716 0.037 Uiso 1 1 calc R . .
H8C H -0.5094 0.1086 0.7695 0.037 Uiso 1 1 calc R . .
C9 C -0.4891(7) -0.1198(4) 0.6494(4) 0.0288(11) Uani 1 1 d . . .
H9A H -0.5981 -0.1479 0.6154 0.043 Uiso 1 1 calc R . .
H9B H -0.4600 -0.1751 0.6689 0.043 Uiso 1 1 calc R . .
H9C H -0.4271 -0.0944 0.6068 0.043 Uiso 1 1 calc R . .
C10 C -0.2044(6) 0.1107(4) 0.9225(4) 0.0205(8) Uani 1 1 d . . .
C11A C -0.0270(11) 0.1819(8) 0.9627(6) 0.0229(18) Uani 0.560(10) 1 d P A 1
H11A H 0.0027 0.2255 0.9207 0.034 Uiso 0.560(10) 1 calc PR A 1
H11B H 0.0350 0.1370 0.9641 0.034 Uiso 0.560(10) 1 calc PR A 1
H11C H -0.0099 0.2269 1.0279 0.034 Uiso 0.560(10) 1 calc PR A 1
C12A C -0.2359(12) 0.0497(8) 0.9961(7) 0.026(2) Uani 0.560(10) 1 d P A 1
H12A H -0.2082 0.0991 1.0605 0.039 Uiso 0.560(10) 1 calc PR A 1
H12B H -0.1744 0.0043 0.9954 0.039 Uiso 0.560(10) 1 calc PR A 1
H12C H -0.3452 0.0067 0.9792 0.039 Uiso 0.560(10) 1 calc PR A 1
C13A C -0.2899(13) 0.1897(8) 0.9297(8) 0.029(2) Uani 0.560(10) 1 d P A 1
H13A H -0.2598 0.2353 0.9960 0.044 Uiso 0.560(10) 1 calc PR A 1
H13B H -0.4010 0.1515 0.9112 0.044 Uiso 0.560(10) 1 calc PR A 1
H13C H -0.2630 0.2323 0.8865 0.044 Uiso 0.560(10) 1 calc PR A 1
C11B C -0.3376(14) 0.0854(10) 0.9717(8) 0.023(2) Uani 0.440(10) 1 d P A 2
H11D H -0.3009 0.1248 1.0401 0.035 Uiso 0.440(10) 1 calc PR A 2
H11E H -0.3758 0.0102 0.9649 0.035 Uiso 0.440(10) 1 calc PR A 2
H11F H -0.4207 0.1050 0.9413 0.035 Uiso 0.440(10) 1 calc PR A 2
C12B C -0.0758(14) 0.0860(13) 0.9743(9) 0.033(3) Uani 0.440(10) 1 d P A 2
H12D H 0.0033 0.0906 0.9382 0.049 Uiso 0.440(10) 1 calc PR A 2
H12E H -0.1154 0.0149 0.9800 0.049 Uiso 0.440(10) 1 calc PR A 2
H12F H -0.0312 0.1362 1.0387 0.049 Uiso 0.440(10) 1 calc PR A 2
C13B C -0.1642(19) 0.2192(10) 0.9159(9) 0.034(3) Uani 0.440(10) 1 d P A 2
H13D H -0.1448 0.2677 0.9797 0.051 Uiso 0.440(10) 1 calc PR A 2
H13E H -0.2495 0.2245 0.8718 0.051 Uiso 0.440(10) 1 calc PR A 2
H13F H -0.0718 0.2372 0.8917 0.051 Uiso 0.440(10) 1 calc PR A 2
N2 N 0.2495(5) 0.2718(3) 0.8139(3) 0.0173(7) Uani 1 1 d . . .
C14 C 0.2261(6) 0.1906(4) 0.8534(3) 0.0185(8) Uani 1 1 d . . .
C15 C 0.3315(7) 0.2008(4) 0.9383(4) 0.0258(10) Uani 1 1 d . . .
H15 H 0.3152 0.1453 0.9669 0.031 Uiso 1 1 calc R . .
C16 C 0.4574(7) 0.2909(5) 0.9795(4) 0.0282(11) Uani 1 1 d . . .
H16 H 0.5259 0.2985 1.0378 0.034 Uiso 1 1 calc R . .
C17 C 0.4855(6) 0.3714(4) 0.9363(4) 0.0243(10) Uani 1 1 d . . .
H17 H 0.5735 0.4335 0.9629 0.029 Uiso 1 1 calc R . .
C18 C 0.3797(6) 0.3565(4) 0.8537(3) 0.0188(8) Uani 1 1 d . . .
C19 C 0.4247(6) 0.3602(4) 0.6206(4) 0.0201(8) Uani 1 1 d . . .
C20 C 0.4643(7) 0.2735(4) 0.6553(4) 0.0251(10) Uani 1 1 d . . .
H20A H 0.3695 0.2192 0.6545 0.038 Uiso 1 1 calc R . .
H20B H 0.5302 0.3034 0.7210 0.038 Uiso 1 1 calc R . .
H20C H 0.5183 0.2425 0.6125 0.038 Uiso 1 1 calc R . .
C21 C 0.5758(7) 0.4455(5) 0.6264(4) 0.0276(11) Uani 1 1 d . . .
H21A H 0.6410 0.4132 0.5952 0.041 Uiso 1 1 calc R . .
H21B H 0.6291 0.4829 0.6940 0.041 Uiso 1 1 calc R . .
H21C H 0.5538 0.4950 0.5937 0.041 Uiso 1 1 calc R . .
C22 C 0.3296(7) 0.3117(5) 0.5164(4) 0.0303(11) Uani 1 1 d . . .
H22A H 0.3002 0.3650 0.4931 0.045 Uiso 1 1 calc R . .
H22B H 0.2370 0.2540 0.5128 0.045 Uiso 1 1 calc R . .
H22C H 0.3907 0.2851 0.4763 0.045 Uiso 1 1 calc R . .
C23 C 0.3029(6) 0.5360(4) 0.6975(4) 0.0246(10) Uani 1 1 d . . .
C24 C 0.4633(7) 0.6203(4) 0.7422(5) 0.0315(12) Uani 1 1 d . . .
H24A H 0.5274 0.6160 0.6965 0.047 Uiso 1 1 calc R . .
H24B H 0.5106 0.6090 0.8013 0.047 Uiso 1 1 calc R . .
H24C H 0.4541 0.6897 0.7574 0.047 Uiso 1 1 calc R . .
C25 C 0.2420(9) 0.5380(5) 0.5948(5) 0.0377(14) Uani 1 1 d . . .
H25A H 0.2319 0.6061 0.5971 0.057 Uiso 1 1 calc R . .
H25B H 0.1415 0.4824 0.5658 0.057 Uiso 1 1 calc R . .
H25C H 0.3140 0.5268 0.5561 0.057 Uiso 1 1 calc R . .
C26 C 0.1963(8) 0.5634(5) 0.7596(6) 0.0350(14) Uani 1 1 d . . .
H26A H 0.2048 0.6365 0.7675 0.052 Uiso 1 1 calc R . .
H26B H 0.2263 0.5539 0.8229 0.052 Uiso 1 1 calc R . .
H26C H 0.0899 0.5174 0.7281 0.052 Uiso 1 1 calc R . .
C27 C -0.2373(6) 0.0560(4) 0.5986(4) 0.0209(9) Uani 1 1 d . . .
C28 C -0.0457(6) 0.2975(4) 0.6043(4) 0.0223(9) Uani 1 1 d . . .
C29 C 0.9880(10) 0.5028(9) 0.0492(6) 0.070(3) Uani 1 1 d . . .
H29A H 0.9009 0.4401 0.0457 0.084 Uiso 1 1 calc R . .
H29B H 0.9609 0.5652 0.0732 0.084 Uiso 1 1 calc R . .
C30 C 1.1333(10) 0.5089(11) 0.1210(7) 0.075(4) Uani 1 1 d . . .
H30A H 1.2192 0.5724 0.1263 0.090 Uiso 1 1 d . . .
H30B H 1.1125 0.5137 0.1852 0.090 Uiso 1 1 d . . .
H30C H 1.1599 0.4471 0.0994 0.090 Uiso 0.50 1 d P . .
C31 C 1.1762(17) 0.4299(12) 0.0974(12) 0.042(3) Uani 0.50 1 d P . .
H31A H 1.1834 0.4182 0.0306 0.063 Uiso 0.50 1 d P . .
H31B H 1.1003 0.3682 0.1039 0.063 Uiso 0.50 1 d P . .
H31C H 1.2761 0.4447 0.1397 0.063 Uiso 0.50 1 d P . .
H1 H -0.077(8) 0.195(6) 0.735(5) 0.025(17) Uiso 1 1 d . . .
H2 H 0.067(9) 0.367(6) 0.766(6) 0.03(2) Uiso 1 1 d . . .
H7 H 0.040(10) 0.104(7) 0.570(6) 0.04(2) Uiso 1 1 d . . .

loop_
_atom_site_aniso_label
_atom_site_aniso_U_11
_atom_site_aniso_U_22
_atom_site_aniso_U_33
_atom_site_aniso_U_23
_atom_site_aniso_U_13
_atom_site_aniso_U_12
Ru1 0.01857(17) 0.01512(16) 0.01633(16) 0.00879(12) 0.00925(12) 0.00715(13)
Ru2 0.01518(16) 0.01558(16) 0.01419(16) 0.00731(12) 0.00748(12) 0.00609(12)
P4 0.0225(5) 0.0187(5) 0.0192(5) 0.0121(4) 0.0132(4) 0.0121(4)
P5 0.0208(5) 0.0154(5) 0.0195(5) 0.0095(4) 0.0109(4) 0.0072(4)
O1 0.042(2) 0.0273(19) 0.034(2) 0.0222(16) 0.0272(18) 0.0248(18)
O2 0.0220(16) 0.0187(16) 0.0252(17) 0.0057(13) 0.0128(14) 0.0070(13)
O3 0.0215(16) 0.0144(14) 0.0166(14) 0.0063(12) 0.0013(12) 0.0019(12)
O4 0.0249(17) 0.0159(15) 0.0194(15) 0.0073(12) 0.0086(13) 0.0015(13)
O5 0.032(2) 0.046(3) 0.039(2) 0.027(2) 0.0137(18) 0.024(2)
O6 0.0197(17) 0.050(3) 0.0265(19) 0.0208(19) 0.0050(15) 0.0042(17)
O7 0.0174(15) 0.0179(15) 0.0162(15) 0.0071(12) 0.0052(12) 0.0034(12)
N1 0.0127(15) 0.0144(16) 0.0170(16) 0.0036(13) 0.0047(13) 0.0042(13)
C1 0.0166(18) 0.0185(19) 0.0189(19) 0.0069(16) 0.0063(15) 0.0082(16)
C2 0.021(2) 0.0169(19) 0.023(2) 0.0085(17) 0.0042(17) 0.0076(16)
C3 0.022(2) 0.017(2) 0.031(2) 0.0067(18) 0.0049(19) 0.0091(17)
C4 0.022(2) 0.019(2) 0.031(2) 0.0059(19) 0.0098(19) 0.0105(18)
C5 0.0140(18) 0.0172(19) 0.020(2) 0.0030(16) 0.0046(15) 0.0049(15)
C6 0.022(2) 0.020(2) 0.024(2) 0.0113(18) 0.0134(18) 0.0074(17)
C7 0.033(3) 0.038(3) 0.038(3) 0.021(3) 0.026(3) 0.013(2)
C8 0.022(2) 0.030(3) 0.027(2) 0.013(2) 0.0072(18) 0.013(2)
C9 0.031(3) 0.020(2) 0.033(3) 0.006(2) 0.018(2) 0.002(2)
C10 0.023(2) 0.023(2) 0.020(2) 0.0099(17) 0.0111(17) 0.0086(18)
C11A 0.023(4) 0.026(4) 0.017(4) 0.005(3) 0.006(3) 0.004(3)
C12A 0.031(5) 0.030(5) 0.021(4) 0.012(4) 0.014(4) 0.008(4)
C13A 0.033(5) 0.025(5) 0.033(5) 0.004(4) 0.013(4) 0.016(4)
C11B 0.028(5) 0.024(5) 0.018(5) 0.006(4) 0.012(4) 0.006(4)
C12B 0.017(5) 0.059(9) 0.018(5) 0.016(6) 0.002(4) 0.006(5)
C13B 0.050(8) 0.019(5) 0.021(5) 0.000(4) 0.013(5) -0.004(5)
N2 0.0215(18) 0.0149(16) 0.0147(16) 0.0057(13) 0.0067(14) 0.0029(14)
C14 0.024(2) 0.0153(19) 0.0149(18) 0.0062(15) 0.0048(16) 0.0034(16)
C15 0.030(3) 0.022(2) 0.019(2) 0.0097(18) -0.0012(18) 0.0003(19)
C16 0.031(3) 0.026(2) 0.018(2) 0.0073(19) -0.0016(19) -0.001(2)
C17 0.026(2) 0.020(2) 0.018(2) 0.0041(17) 0.0029(18) -0.0012(18)
C18 0.023(2) 0.0153(19) 0.0158(18) 0.0044(15) 0.0075(16) 0.0025(16)
C19 0.022(2) 0.024(2) 0.020(2) 0.0101(17) 0.0111(17) 0.0101(18)
C20 0.028(2) 0.024(2) 0.031(3) 0.011(2) 0.013(2) 0.014(2)
C21 0.026(2) 0.031(3) 0.034(3) 0.016(2) 0.018(2) 0.011(2)
C22 0.033(3) 0.041(3) 0.019(2) 0.008(2) 0.010(2) 0.015(2)
C23 0.028(2) 0.018(2) 0.036(3) 0.015(2) 0.017(2) 0.0097(19)
C24 0.034(3) 0.017(2) 0.047(3) 0.014(2) 0.021(3) 0.006(2)
C25 0.045(4) 0.035(3) 0.048(4) 0.030(3) 0.016(3) 0.019(3)
C26 0.038(3) 0.021(2) 0.058(4) 0.016(3) 0.029(3) 0.015(2)
C27 0.0173(19) 0.027(2) 0.022(2) 0.0133(18) 0.0096(17) 0.0058(17)
C28 0.024(2) 0.025(2) 0.027(2) 0.0153(19) 0.0145(19) 0.0111(19)
C29 0.033(4) 0.098(8) 0.045(4) -0.021(5) 0.016(3) 0.001(4)
C30 0.029(4) 0.134(11) 0.038(4) 0.004(5) 0.011(3) 0.011(5)
C31 0.036(7) 0.035(7) 0.052(8) 0.016(6) 0.005(6) 0.009(6)

loop_
_atom_type_symbol
_atom_type_description
_atom_type_scat_dispersion_real
_atom_type_scat_dispersion_imag
_atom_type_scat_source
C C 0.0033 0.0016 'International Tables Vol C Tables 4.2.6.8 and 6.1.1.4'
H H 0.0000 0.0000 'International Tables Vol C Tables 4.2.6.8 and 6.1.1.4'
N N 0.0061 0.0033 'International Tables Vol C Tables 4.2.6.8 and 6.1.1.4'
O O 0.0106 0.0060 'International Tables Vol C Tables 4.2.6.8 and 6.1.1.4'
P P 0.1023 0.0942 'International Tables Vol C Tables 4.2.6.8 and 6.1.1.4'
Ru Ru -1.2594 0.8363 'International Tables Vol C Tables 4.2.6.8 and 6.1.1.4'

loop_
_geom_angle_atom_site_label_1
_geom_angle_atom_site_label_2
_geom_angle_atom_site_label_3
_geom_angle
_geom_angle_site_symmetry_1
C28 Ru1 N2 171.7(2) .
C28 Ru1 P5 96.85(16) .
N2 Ru1 P5 78.82(11) .
C28 Ru1 O7 102.0(2) .
N2 Ru1 O7 86.23(14) .
P5 Ru1 O7 111.70(9) .
C28 Ru1 Ru2 102.23(17) .
N2 Ru1 Ru2 83.91(11) .
P5 Ru1 Ru2 155.55(3) .
O7 Ru1 Ru2 49.47(8) .
C28 Ru1 H1 91(2) .
N2 Ru1 H1 91(2) .
P5 Ru1 H1 162(2) .
O7 Ru1 H1 82(2) .
Ru2 Ru1 H1 33(2) .
C28 Ru1 H2 85(3) .
N2 Ru1 H2 87(3) .
P5 Ru1 H2 82(3) .
O7 Ru1 H2 163(3) .
Ru2 Ru1 H2 114(3) .
H1 Ru1 H2 83(4) .
C27 Ru2 O3 173.20(17) .
C27 Ru2 N1 104.4(2) .
O3 Ru2 N1 77.49(14) .
C27 Ru2 O7 89.26(17) .
O3 Ru2 O7 84.04(14) .
N1 Ru2 O7 95.55(14) .
C27 Ru2 P4 94.31(15) .
O3 Ru2 P4 92.45(10) .
N1 Ru2 P4 80.00(10) .
O7 Ru2 P4 174.87(10) .
C27 Ru2 Ru1 92.72(16) .
O3 Ru2 Ru1 82.32(9) .
N1 Ru2 Ru1 144.05(10) .
O7 Ru2 Ru1 52.65(9) .
P4 Ru2 Ru1 130.67(4) .
C27 Ru2 H1 87(3) .
O3 Ru2 H1 92(3) .
N1 Ru2 H1 167(3) .
O7 Ru2 H1 92(3) .
P4 Ru2 H1 92(3) .
Ru1 Ru2 H1 40(3) .
O1 P4 C10 100.2(2) .
O1 P4 C6 98.5(2) .
C10 P4 C6 111.1(2) .
O1 P4 Ru2 102.37(13) .
C10 P4 Ru2 119.27(16) .
C6 P4 Ru2 119.98(16) .
O4 P5 C23 97.8(2) .
O4 P5 C19 101.5(2) .
C23 P5 C19 110.9(2) .
O4 P5 Ru1 102.62(13) .
C23 P5 Ru1 122.60(17) .
C19 P5 Ru1 116.47(17) .
C1 O1 P4 119.0(3) .
C5 O2 H2A 109.5 .
C14 O3 Ru2 129.3(3) .
C18 O4 P5 117.3(3) .
Ru2 O7 Ru1 77.89(11) .
Ru2 O7 H7 107(7) .
Ru1 O7 H7 102(7) .
C1 N1 C5 118.4(4) .
C1 N1 Ru2 117.9(3) .
C5 N1 Ru2 122.8(3) .
N1 C1 O1 118.4(4) .
N1 C1 C2 123.7(4) .
O1 C1 C2 117.9(4) .
C1 C2 C3 117.1(5) .
C1 C2 H2B 121.4 .
C3 C2 H2B 121.4 .
C4 C3 C2 120.5(5) .
C4 C3 H3 119.8 .
C2 C3 H3 119.8 .
C3 C4 C5 118.8(5) .
C3 C4 H4 120.6 .
C5 C4 H4 120.6 .
O2 C5 N1 118.8(4) .
O2 C5 C4 119.8(4) .
N1 C5 C4 121.4(4) .
C8 C6 C7 109.3(4) .
C8 C6 C9 110.3(5) .
C7 C6 C9 106.4(4) .
C8 C6 P4 109.8(3) .
C7 C6 P4 113.7(4) .
C9 C6 P4 107.2(4) .
C6 C7 H7A 109.5 .
C6 C7 H7B 109.5 .
H7A C7 H7B 109.5 .
C6 C7 H7C 109.5 .
H7A C7 H7C 109.5 .
H7B C7 H7C 109.5 .
C6 C8 H8A 109.5 .
C6 C8 H8B 109.5 .
H8A C8 H8B 109.5 .
C6 C8 H8C 109.5 .
H8A C8 H8C 109.5 .
H8B C8 H8C 109.5 .
C6 C9 H9A 109.5 .
C6 C9 H9B 109.5 .
H9A C9 H9B 109.5 .
C6 C9 H9C 109.5 .
H9A C9 H9C 109.5 .
H9B C9 H9C 109.5 .
C13B C10 C12B 115.5(10) .
C13B C10 C12A 140.1(7) .
C12B C10 C12A 61.5(7) .
C13B C10 C11B 110.3(8) .
C12B C10 C11B 108.1(7) .
C12A C10 C11B 47.8(6) .
C13B C10 C13A 46.6(8) .
C12B C10 C13A 143.8(8) .
C12A C10 C13A 109.7(6) .
C11B C10 C13A 65.9(7) .
C13B C10 C11A 64.4(8) .
C12B C10 C11A 51.4(7) .
C12A C10 C11A 103.9(6) .
C11B C10 C11A 132.6(7) .
C13A C10 C11A 104.5(6) .
C13B C10 P4 103.7(6) .
C12B C10 P4 104.3(6) .
C12A C10 P4 115.7(5) .
C11B C10 P4 114.9(6) .
C13A C10 P4 110.4(5) .
C11A C10 P4 111.9(4) .
C10 C11A H11A 109.5 .
C10 C11A H11B 109.5 .
C10 C11A H11C 109.5 .
C10 C12A H12A 109.5 .
C10 C12A H12B 109.5 .
C10 C12A H12C 109.5 .
C10 C13A H13A 109.5 .
C10 C13A H13B 109.5 .
C10 C13A H13C 109.5 .
C10 C11B H11D 109.5 .
C10 C11B H11E 109.5 .
H11D C11B H11E 109.5 .
C10 C11B H11F 109.5 .
H11D C11B H11F 109.5 .
H11E C11B H11F 109.5 .
C10 C12B H12D 109.5 .
C10 C12B H12E 109.5 .
H12D C12B H12E 109.5 .
C10 C12B H12F 109.5 .
H12D C12B H12F 109.5 .
H12E C12B H12F 109.5 .
C10 C13B H13D 109.5 .
C10 C13B H13E 109.5 .
H13D C13B H13E 109.5 .
C10 C13B H13F 109.5 .
H13D C13B H13F 109.5 .
H13E C13B H13F 109.5 .
C18 N2 C14 118.5(4) .
C18 N2 Ru1 117.9(3) .
C14 N2 Ru1 123.6(3) .
O3 C14 N2 120.4(4) .
O3 C14 C15 120.2(4) .
N2 C14 C15 119.4(4) .
C16 C15 C14 120.0(5) .
C16 C15 H15 120.0 .
C14 C15 H15 120.0 .
C15 C16 C17 120.5(5) .
C15 C16 H16 119.7 .
C17 C16 H16 119.7 .
C18 C17 C16 116.7(5) .
C18 C17 H17 121.6 .
C16 C17 H17 121.6 .
N2 C18 O4 117.1(4) .
N2 C18 C17 124.7(4) .
O4 C18 C17 118.2(4) .
C22 C19 C21 110.1(4) .
C22 C19 C20 107.8(5) .
C21 C19 C20 108.0(4) .
C22 C19 P5 107.9(4) .
C21 C19 P5 116.5(4) .
C20 C19 P5 106.2(3) .
C19 C20 H20A 109.5 .
C19 C20 H20B 109.5 .
H20A C20 H20B 109.5 .
C19 C20 H20C 109.5 .
H20A C20 H20C 109.5 .
H20B C20 H20C 109.5 .
C19 C21 H21A 109.5 .
C19 C21 H21B 109.5 .
H21A C21 H21B 109.5 .
C19 C21 H21C 109.5 .
H21A C21 H21C 109.5 .
H21B C21 H21C 109.5 .
C19 C22 H22A 109.5 .
C19 C22 H22B 109.5 .
H22A C22 H22B 109.5 .
C19 C22 H22C 109.5 .
H22A C22 H22C 109.5 .
H22B C22 H22C 109.5 .
C24 C23 C25 109.9(5) .
C24 C23 C26 107.2(5) .
C25 C23 C26 108.8(5) .
C24 C23 P5 113.3(4) .
C25 C23 P5 109.9(4) .
C26 C23 P5 107.7(3) .
C23 C24 H24A 109.5 .
C23 C24 H24B 109.5 .
H24A C24 H24B 109.5 .
C23 C24 H24C 109.5 .
H24A C24 H24C 109.5 .
H24B C24 H24C 109.5 .
C23 C25 H25A 109.5 .
C23 C25 H25B 109.5 .
H25A C25 H25B 109.5 .
C23 C25 H25C 109.5 .
H25A C25 H25C 109.5 .
H25B C25 H25C 109.5 .
C23 C26 H26A 109.5 .
C23 C26 H26B 109.5 .
H26A C26 H26B 109.5 .
C23 C26 H26C 109.5 .
H26A C26 H26C 109.5 .
H26B C26 H26C 109.5 .
O6 C27 Ru2 173.5(4) .
O5 C28 Ru1 175.4(5) .
C29 C29 C30 112.1(9) 2_765
C29 C29 H29A 109.2 2_765
C30 C29 H29A 109.2 .
C29 C29 H29B 109.2 2_765
C30 C29 H29B 109.2 .
H29A C29 H29B 107.9 .
C31 C30 C29 114.1(11) .
C31 C30 H30A 108.1 .
C29 C30 H30A 109.3 .
C31 C30 H30B 107.8 .
C29 C30 H30B 109.1 .
H30A C30 H30B 108.2 .
C29 C30 H30C 110.3 .
H30A C30 H30C 110.1 .
H30B C30 H30C 109.8 .
C30 C31 H31A 108.7 .
H30C C31 H31A 101.3 .
C30 C31 H31B 109.0 .
H30C C31 H31B 104.3 .
H31A C31 H31B 109.9 .
C30 C31 H31C 109.0 .
H30C C31 H31C 120.5 .
H31A C31 H31C 110.1 .
H31B C31 H31C 110.1 .

loop_
_geom_bond_atom_site_label_1
_geom_bond_atom_site_label_2
_geom_bond_distance
_geom_bond_site_symmetry_2
Ru1 C28 1.830(5) .
Ru1 N2 2.143(4) .
Ru1 P5 2.2312(13) .
Ru1 O7 2.284(4) .
Ru1 Ru2 2.8089(5) .
Ru1 H1 1.88(7) .
Ru1 H2 1.54(8) .
Ru2 C27 1.833(5) .
Ru2 O3 2.104(4) .
Ru2 N1 2.145(4) .
Ru2 O7 2.183(3) .
Ru2 P4 2.2558(12) .
Ru2 H1 1.60(7) .
P4 O1 1.676(4) .
P4 C10 1.876(5) .
P4 C6 1.879(5) .
P5 O4 1.668(4) .
P5 C23 1.869(5) .
P5 C19 1.880(5) .
O1 C1 1.356(6) .
O2 C5 1.325(6) .
O2 H2A 0.8400 .
O3 C14 1.284(6) .
O4 C18 1.368(6) .
O5 C28 1.167(7) .
O6 C27 1.150(6) .
O7 H7 0.74(9) .
N1 C1 1.350(6) .
N1 C5 1.355(6) .
C1 C2 1.382(6) .
C2 C3 1.394(7) .
C2 H2B 0.9500 .
C3 C4 1.381(8) .
C3 H3 0.9500 .
C4 C5 1.398(7) .
C4 H4 0.9500 .
C6 C8 1.533(7) .
C6 C7 1.534(7) .
C6 C9 1.539(8) .
C7 H7A 0.9800 .
C7 H7B 0.9800 .
C7 H7C 0.9800 .
C8 H8A 0.9800 .
C8 H8B 0.9800 .
C8 H8C 0.9800 .
C9 H9A 0.9800 .
C9 H9B 0.9800 .
C9 H9C 0.9800 .
C10 C13B 1.482(14) .
C10 C12B 1.497(14) .
C10 C12A 1.538(10) .
C10 C11B 1.541(12) .
C10 C13A 1.548(11) .
C10 C11A 1.595(11) .
C11A H11A 0.9800 .
C11A H11B 0.9800 .
C11A H11C 0.9800 .
C12A H12A 0.9800 .
C12A H12B 0.9800 .
C12A H12C 0.9800 .
C13A H13A 0.9800 .
C13A H13B 0.9800 .
C13A H13C 0.9800 .
C11B H11D 0.9800 .
C11B H11E 0.9800 .
C11B H11F 0.9800 .
C12B H12D 0.9800 .
C12B H12E 0.9800 .
C12B H12F 0.9800 .
C13B H13D 0.9800 .
C13B H13E 0.9800 .
C13B H13F 0.9800 .
N2 C18 1.353(6) .
N2 C14 1.369(6) .
C14 C15 1.414(7) .
C15 C16 1.374(8) .
C15 H15 0.9500 .
C16 C17 1.395(8) .
C16 H16 0.9500 .
C17 C18 1.373(7) .
C17 H17 0.9500 .
C19 C22 1.528(8) .
C19 C21 1.534(8) .
C19 C20 1.539(7) .
C20 H20A 0.9800 .
C20 H20B 0.9800 .
C20 H20C 0.9800 .
C21 H21A 0.9800 .
C21 H21B 0.9800 .
C21 H21C 0.9800 .
C22 H22A 0.9800 .
C22 H22B 0.9800 .
C22 H22C 0.9800 .
C23 C24 1.537(8) .
C23 C25 1.537(9) .
C23 C26 1.541(8) .
C24 H24A 0.9800 .
C24 H24B 0.9800 .
C24 H24C 0.9800 .
C25 H25A 0.9800 .
C25 H25B 0.9800 .
C25 H25C 0.9800 .
C26 H26A 0.9800 .
C26 H26B 0.9800 .
C26 H26C 0.9800 .
C29 C29 1.491(18) 2_765
C29 C30 1.555(14) .
C29 H29A 0.9900 .
C29 H29B 0.9900 .
C30 C31 1.28(2) .
C30 H30A 0.9842 .
C30 H30B 0.9884 .
C30 H30C 0.9719 .
C31 H30C 0.3216 .
C31 H31A 0.9778 .
C31 H31B 0.9775 .
C31 H31C 0.9747 .

loop_
_geom_torsion_atom_site_label_1
_geom_torsion_atom_site_label_2
_geom_torsion_atom_site_label_3
_geom_torsion_atom_site_label_4
_geom_torsion
_geom_torsion_site_symmetry_1
C28 Ru1 Ru2 C27 8.4(2) .
N2 Ru1 Ru2 C27 -177.24(19) .
P5 Ru1 Ru2 C27 -132.14(18) .
O7 Ru1 Ru2 C27 -87.0(2) .
C28 Ru1 Ru2 O3 -176.29(19) .
N2 Ru1 Ru2 O3 -1.90(14) .
P5 Ru1 Ru2 O3 43.20(13) .
O7 Ru1 Ru2 O3 88.35(16) .
C28 Ru1 Ru2 N1 127.7(2) .
N2 Ru1 Ru2 N1 -58.0(2) .
P5 Ru1 Ru2 N1 -12.9(2) .
O7 Ru1 Ru2 N1 32.3(2) .
C28 Ru1 Ru2 O7 95.4(2) .
N2 Ru1 Ru2 O7 -90.25(16) .
P5 Ru1 Ru2 O7 -45.15(15) .
C28 Ru1 Ru2 P4 -89.67(17) .
N2 Ru1 Ru2 P4 84.71(12) .
P5 Ru1 Ru2 P4 129.81(9) .
O7 Ru1 Ru2 P4 174.96(13) .
C27 Ru2 P4 O1 115.9(2) .
O3 Ru2 P4 O1 -64.8(2) .
N1 Ru2 P4 O1 12.1(2) .
Ru1 Ru2 P4 O1 -146.73(17) .
C27 Ru2 P4 C10 -134.8(3) .
O3 Ru2 P4 C10 44.5(2) .
N1 Ru2 P4 C10 121.4(2) .
Ru1 Ru2 P4 C10 -37.4(2) .
C27 Ru2 P4 C6 8.4(3) .
O3 Ru2 P4 C6 -172.3(2) .
N1 Ru2 P4 C6 -95.4(2) .
Ru1 Ru2 P4 C6 105.77(19) .
C28 Ru1 P5 O4 152.9(2) .
N2 Ru1 P5 O4 -19.92(18) .
O7 Ru1 P5 O4 -101.25(17) .
Ru2 Ru1 P5 O4 -65.80(17) .
C28 Ru1 P5 C23 45.0(3) .
N2 Ru1 P5 C23 -127.8(3) .
O7 Ru1 P5 C23 150.8(2) .
Ru2 Ru1 P5 C23 -173.7(2) .
C28 Ru1 P5 C19 -97.2(2) .
N2 Ru1 P5 C19 89.9(2) .
O7 Ru1 P5 C19 8.6(2) .
Ru2 Ru1 P5 C19 44.0(2) .
C10 P4 O1 C1 -137.3(4) .
C6 P4 O1 C1 109.2(4) .
Ru2 P4 O1 C1 -14.1(4) .
N1 Ru2 O3 C14 157.0(4) .
O7 Ru2 O3 C14 59.9(4) .
P4 Ru2 O3 C14 -123.8(4) .
Ru1 Ru2 O3 C14 6.9(4) .
C23 P5 O4 C18 150.1(4) .
C19 P5 O4 C18 -96.6(4) .
Ru1 P5 O4 C18 24.1(4) .
C27 Ru2 O7 Ru1 93.99(18) .
O3 Ru2 O7 Ru1 -84.87(12) .
N1 Ru2 O7 Ru1 -161.63(12) .
C28 Ru1 O7 Ru2 -95.97(17) .
N2 Ru1 O7 Ru2 85.20(13) .
P5 Ru1 O7 Ru2 161.59(6) .
C27 Ru2 N1 C1 -103.8(4) .
O3 Ru2 N1 C1 82.9(3) .
O7 Ru2 N1 C1 165.5(3) .
P4 Ru2 N1 C1 -11.9(3) .
Ru1 Ru2 N1 C1 140.3(3) .
C27 Ru2 N1 C5 87.9(4) .
O3 Ru2 N1 C5 -85.4(4) .
O7 Ru2 N1 C5 -2.8(4) .
P4 Ru2 N1 C5 179.8(4) .
Ru1 Ru2 N1 C5 -28.1(5) .
C5 N1 C1 O1 175.5(4) .
Ru2 N1 C1 O1 6.6(6) .
C5 N1 C1 C2 -4.3(7) .
Ru2 N1 C1 C2 -173.1(4) .
P4 O1 C1 N1 6.2(6) .
P4 O1 C1 C2 -174.0(4) .
N1 C1 C2 C3 2.0(7) .
O1 C1 C2 C3 -177.7(5) .
C1 C2 C3 C4 1.0(8) .
C2 C3 C4 C5 -1.5(8) .
C1 N1 C5 O2 -177.4(4) .
Ru2 N1 C5 O2 -9.1(6) .
C1 N1 C5 C4 3.6(7) .
Ru2 N1 C5 C4 171.8(4) .
C3 C4 C5 O2 -179.8(5) .
C3 C4 C5 N1 -0.7(8) .
O1 P4 C6 C8 -177.7(3) .
C10 P4 C6 C8 77.9(4) .
Ru2 P4 C6 C8 -68.0(4) .
O1 P4 C6 C7 59.5(4) .
C10 P4 C6 C7 -45.0(4) .
Ru2 P4 C6 C7 169.1(3) .
O1 P4 C6 C9 -57.8(4) .
C10 P4 C6 C9 -162.2(3) .
Ru2 P4 C6 C9 51.8(4) .
O1 P4 C10 C13B 158.1(7) .
C6 P4 C10 C13B -98.6(8) .
Ru2 P4 C10 C13B 47.6(8) .
O1 P4 C10 C12B 36.7(6) .
C6 P4 C10 C12B 140.0(6) .
Ru2 P4 C10 C12B -73.8(6) .
O1 P4 C10 C12A -28.2(6) .
C6 P4 C10 C12A 75.1(6) .
Ru2 P4 C10 C12A -138.7(5) .
O1 P4 C10 C11B -81.5(6) .
C6 P4 C10 C11B 21.8(6) .
Ru2 P4 C10 C11B 168.0(6) .
O1 P4 C10 C13A -153.6(5) .
C6 P4 C10 C13A -50.3(6) .
Ru2 P4 C10 C13A 95.9(5) .
O1 P4 C10 C11A 90.5(5) .
C6 P4 C10 C11A -166.2(5) .
Ru2 P4 C10 C11A -20.0(5) .
P5 Ru1 N2 C18 18.5(3) .
O7 Ru1 N2 C18 131.5(4) .
Ru2 Ru1 N2 C18 -178.9(3) .
P5 Ru1 N2 C14 -164.0(4) .
O7 Ru1 N2 C14 -51.0(4) .
Ru2 Ru1 N2 C14 -1.4(4) .
Ru2 O3 C14 N2 -9.9(7) .
Ru2 O3 C14 C15 169.1(4) .
C18 N2 C14 O3 -176.0(4) .
Ru1 N2 C14 O3 6.5(7) .
C18 N2 C14 C15 4.9(7) .
Ru1 N2 C14 C15 -172.6(4) .
O3 C14 C15 C16 179.8(5) .
N2 C14 C15 C16 -1.1(8) .
C14 C15 C16 C17 -2.3(9) .
C15 C16 C17 C18 1.7(9) .
C14 N2 C18 O4 173.5(4) .
Ru1 N2 C18 O4 -8.8(6) .
C14 N2 C18 C17 -5.8(7) .
Ru1 N2 C18 C17 171.9(4) .
P5 O4 C18 N2 -11.9(6) .
P5 O4 C18 C17 167.5(4) .
C16 C17 C18 N2 2.4(8) .
C16 C17 C18 O4 -176.9(5) .
O4 P5 C19 C22 170.3(4) .
C23 P5 C19 C22 -86.6(4) .
Ru1 P5 C19 C22 59.8(4) .
O4 P5 C19 C21 -65.3(4) .
C23 P5 C19 C21 37.7(5) .
Ru1 P5 C19 C21 -175.8(3) .
O4 P5 C19 C20 55.0(4) .
C23 P5 C19 C20 158.0(4) .
Ru1 P5 C19 C20 -55.5(4) .
O4 P5 C23 C24 43.4(4) .
C19 P5 C23 C24 -62.1(5) .
Ru1 P5 C23 C24 153.9(3) .
O4 P5 C23 C25 166.8(4) .
C19 P5 C23 C25 61.3(5) .
Ru1 P5 C23 C25 -82.8(4) .
O4 P5 C23 C26 -74.9(5) .
C19 P5 C23 C26 179.6(4) .
Ru1 P5 C23 C26 35.5(5) .
C29 C29 C30 C31 -60.3(18) 2_765
